data_1551971
loop_
_publ_author_name
'Neil S. Keddie'
'Alexandra M. Z. Slawin'
'Tomas Lebl'
'Douglas Philp'
'David O Hagan'

_publ_section_title
;
 All-cis 1,2,3,4,5,6-hexafluorocyclohexane is a facially polarized
 cyclohexane
;
_journal_name_full 'Nature Chemistry'
_journal_page_first 483
_journal_page_last 488
_journal_paper_doi 10.1038/nchem.2232
_journal_volume 7
_journal_year 2015
_chemical_absolute_configuration syn
_chemical_formula_moiety 'C6 H7 F5 O'
_chemical_formula_sum 'C6 H7 F5 O'
_chemical_formula_weight 190.11
_space_group_crystal_system monoclinic
_space_group_IT_number 4
_space_group_name_Hall 'P 2yb'
_space_group_name_H-M_alt 'P 1 21 1'
_atom_sites_solution_hydrogens geom
_atom_sites_solution_primary direct
_atom_sites_solution_secondary difmap
_cell_angle_alpha 90.0000
_cell_angle_beta 93.724(8)
_cell_angle_gamma 90.0000
_cell_formula_units_Z 2
_cell_length_a 5.7119(15)
_cell_length_b 5.5655(15)
_cell_length_c 11.244(3)
_cell_measurement_reflns_used 2946
_cell_measurement_temperature 173
_cell_measurement_theta_max 27.50
_cell_measurement_theta_min 3.60
_cell_volume 356.69(16)
_computing_cell_refinement 'CrystalClear-SM Auto 2.0 r15'
_computing_data_collection 'CrystalClear-SM Auto 2.0 r15 (Rigaku, 2011)'
_computing_data_reduction 'CrystalClear-SM Auto 2.0 r15'
_computing_molecular_graphics 'CrystalStructure 4.1'
_computing_publication_material 'CrystalStructure 4.1 (Rigaku, 2014)'
_computing_structure_refinement 'SHELXL2013 (Sheldrick, 2008)'
_computing_structure_solution 'SIR2004 (Burla, et al., 2005)'
_diffrn_ambient_temperature 173
_diffrn_detector_area_resol_mean 7.314
_diffrn_measured_fraction_theta_full 0.997
_diffrn_measured_fraction_theta_max 0.998
_diffrn_measurement_device_type 'Rigaku Mercury70'
_diffrn_measurement_method \w
_diffrn_radiation_type 'Mo K\a'
_diffrn_radiation_wavelength 0.71075
_diffrn_reflns_av_R_equivalents 0.0551
_diffrn_reflns_Laue_measured_fraction_full 0.997
_diffrn_reflns_Laue_measured_fraction_max 0.998
_diffrn_reflns_limit_h_max 7
_diffrn_reflns_limit_h_min -7
_diffrn_reflns_limit_k_max 7
_diffrn_reflns_limit_k_min -7
_diffrn_reflns_limit_l_max 14
_diffrn_reflns_limit_l_min -14
_diffrn_reflns_number 3616
_diffrn_reflns_point_group_measured_fraction_full 0.998
_diffrn_reflns_point_group_measured_fraction_max 0.992
_diffrn_reflns_theta_full 25.000
_diffrn_reflns_theta_max 27.480
_diffrn_reflns_theta_min 3.575
_diffrn_standards_interval_count .
_diffrn_standards_number 0
_exptl_absorpt_coefficient_mu 0.203
_exptl_absorpt_correction_T_max 0.960
_exptl_absorpt_correction_T_min 0.673
_exptl_absorpt_correction_type multi-scan
_exptl_absorpt_process_details 'REQAB (Rigaku, 1998)'
_exptl_crystal_colour colorless
_exptl_crystal_density_diffrn 1.770
_exptl_crystal_density_method 'not measured'
_exptl_crystal_description prism
_exptl_crystal_F_000 192.00
_exptl_crystal_size_max 0.200
_exptl_crystal_size_mid 0.200
_exptl_crystal_size_min 0.200
_refine_diff_density_max 0.30
_refine_diff_density_min -0.31
_refine_ls_abs_structure_details
;
 Flack x determined using 327 quotients [(I+)-(I-)]/[(I+)+(I-)]
 (Parsons, Flack and Wagner, Acta Cryst. B69 (2013) 249-259).
;
_refine_ls_abs_structure_Flack -0.5(10)
_refine_ls_extinction_method none
_refine_ls_goodness_of_fit_ref 1.063
_refine_ls_hydrogen_treatment constr
_refine_ls_number_parameters 111
_refine_ls_number_reflns 1635
_refine_ls_number_restraints 2
_refine_ls_R_factor_all 0.1095
_refine_ls_R_factor_gt 0.0659
_refine_ls_shift/su_max 0.000
_refine_ls_structure_factor_coef Fsqd
_refine_ls_weighting_details 'w = 1/[\s^2^(Fo^2^)+(0.0606P)^2^+0.0000P] where P=(Fo^2^+2Fc^2^)/3'
_refine_ls_weighting_scheme calc
_refine_ls_wR_factor_gt 0.1286
_refine_ls_wR_factor_ref 0.1451
_reflns_number_gt 1029
_reflns_number_total 1635
_reflns_threshold_expression F^2^>2.0\s(F^2^)
_cod_data_source_file nchem.2232-s5.cif
_cod_data_source_block 10
_cod_database_code 1551971

loop_
_symmetry_equiv_pos_site_id
_space_group_symop_operation_xyz
1 +X,+Y,+Z
2 -X,1/2+Y,-Z

loop_
_atom_site_label
_atom_site_type_symbol
_atom_site_fract_x
_atom_site_fract_y
_atom_site_fract_z
_atom_site_U_iso_or_equiv
_atom_site_adp_type
_atom_site_occupancy
_atom_site_site_symmetry_multiplicity
_atom_site_calc_flag
_atom_site_refinement_flags
_atom_site_disorder_assembly
_atom_site_disorder_group
F1 F 0.6777(6) 0.0285(7) 0.7136(3) 0.0598(11) Uani 1 2 d . . .
F2 F 0.5822(5) 0.3220(7) 0.8969(3) 0.0517(10) Uani 1 2 d . . .
F3 F 0.1580(6) 0.2921(6) 0.9961(3) 0.0535(10) Uani 1 2 d . . .
F4 F 0.2381(7) 0.6450(6) 0.8377(3) 0.0563(10) Uani 1 2 d . . .
F5 F 0.0953(7) 0.6066(7) 0.6072(3) 0.0743(14) Uani 1 2 d . . .
O6 O 0.4243(9) 0.2622(9) 0.5341(4) 0.0632(13) Uani 1 2 d . . .
C1 C 0.4478(10) 0.1020(9) 0.7295(5) 0.0346(13) Uani 1 2 d . . .
C2 C 0.4203(9) 0.1468(10) 0.8588(5) 0.0367(13) Uani 1 2 d . . .
C3 C 0.1753(9) 0.2317(10) 0.8775(5) 0.0359(13) Uani 1 2 d . . .
C4 C 0.1013(10) 0.4474(10) 0.8011(5) 0.0397(14) Uani 1 2 d . . .
C5 C 0.1424(10) 0.3970(10) 0.6723(5) 0.0446(16) Uani 1 2 d . . .
C6 C 0.3945(10) 0.3244(11) 0.6541(5) 0.0369(12) Uani 1 2 d . . .
H1 H 0.33787 -0.02927 0.70171 0.0416 Uiso 1 2 calc R . .
H2 H 0.45261 -0.00476 0.90472 0.0441 Uiso 1 2 calc R . .
H3 H 0.06402 0.09687 0.85741 0.0430 Uiso 1 2 calc R . .
H4 H -0.06826 0.48355 0.80957 0.0477 Uiso 1 2 calc R . .
H5 H 0.03379 0.26676 0.64177 0.0535 Uiso 1 2 calc R . .
H6 H 0.50405 0.4575 0.67973 0.0442 Uiso 1 2 calc R . .
H6O H 0.45529 0.38632 0.49562 0.1154 Uiso 1 2 calc R . .

loop_
_atom_site_aniso_label
_atom_site_aniso_U_11
_atom_site_aniso_U_22
_atom_site_aniso_U_33
_atom_site_aniso_U_12
_atom_site_aniso_U_13
_atom_site_aniso_U_23
F1 0.058(2) 0.062(2) 0.062(3) 0.019(2) 0.0206(17) 0.002(2)
F2 0.045(2) 0.064(2) 0.046(2) -0.0140(17) 0.0015(14) -0.0112(19)
F3 0.068(2) 0.055(2) 0.040(2) -0.004(2) 0.0211(15) -0.0030(17)
F4 0.076(3) 0.0264(18) 0.069(2) -0.0118(17) 0.0250(18) -0.0079(16)
F5 0.081(3) 0.074(3) 0.070(3) 0.025(2) 0.011(2) 0.038(2)
O6 0.095(3) 0.064(4) 0.033(2) 0.008(3) 0.024(2) 0.008(2)
C1 0.039(3) 0.027(3) 0.039(3) -0.003(2) 0.009(2) 0.001(2)
C2 0.044(3) 0.028(3) 0.038(3) -0.006(2) 0.002(2) -0.000(3)
C3 0.045(3) 0.033(3) 0.031(3) -0.012(2) 0.014(2) -0.003(2)
C4 0.033(3) 0.037(3) 0.050(4) 0.003(3) 0.013(2) 0.002(3)
C5 0.049(4) 0.045(4) 0.040(4) 0.001(3) 0.003(3) 0.011(3)
C6 0.046(3) 0.036(3) 0.030(3) -0.004(3) 0.011(2) 0.003(2)

loop_
_atom_type_symbol
_atom_type_description
_atom_type_scat_dispersion_real
_atom_type_scat_dispersion_imag
_atom_type_scat_source
C C 0.0033 0.0016
;
International Tables for Crystallography
(Vol. C, Tables 4.2.6.8 and 6.1.1.4)
;
H H 0.0000 0.0000
;
International Tables for Crystallography
(Vol. C, Table 6.1.1.4)
;
F F 0.0171 0.0103
;
International Tables for Crystallography
(Vol. C, Tables 4.2.6.8 and 6.1.1.4)
;
O O 0.0106 0.0060
;
International Tables for Crystallography
(Vol. C, Tables 4.2.6.8 and 6.1.1.4)
;

loop_
_geom_angle_atom_site_label_1
_geom_angle_atom_site_label_2
_geom_angle_atom_site_label_3
_geom_angle
_geom_angle_publ_flag
_geom_angle_site_symmetry_1
_geom_angle_site_symmetry_2
_geom_angle_site_symmetry_3
F1 C1 C2 109.4(4) yes . . .
F1 C1 C6 108.9(4) yes . . .
C2 C1 C6 112.2(4) yes . . .
F2 C2 C1 107.9(4) yes . . .
F2 C2 C3 110.0(4) yes . . .
C1 C2 C3 110.3(4) yes . . .
F3 C3 C2 109.7(4) yes . . .
F3 C3 C4 108.5(4) yes . . .
C2 C3 C4 113.3(5) yes . . .
F4 C4 C3 109.0(4) yes . . .
F4 C4 C5 108.1(5) yes . . .
C3 C4 C5 110.0(5) yes . . .
F5 C5 C4 108.2(5) yes . . .
F5 C5 C6 107.7(5) yes . . .
C4 C5 C6 112.7(4) yes . . .
O6 C6 C1 107.5(5) yes . . .
O6 C6 C5 111.5(4) yes . . .
C1 C6 C5 107.4(5) yes . . .
C6 O6 H6O 109.472 no . . .
F1 C1 H1 108.793 no . . .
C2 C1 H1 108.793 no . . .
C6 C1 H1 108.793 no . . .
F2 C2 H2 109.563 no . . .
C1 C2 H2 109.560 no . . .
C3 C2 H2 109.564 no . . .
F3 C3 H3 108.401 no . . .
C2 C3 H3 108.405 no . . .
C4 C3 H3 108.400 no . . .
F4 C4 H4 109.912 no . . .
C3 C4 H4 109.912 no . . .
C5 C4 H4 109.916 no . . .
F5 C5 H5 109.420 no . . .
C4 C5 H5 109.421 no . . .
C6 C5 H5 109.414 no . . .
O6 C6 H6 110.131 no . . .
C1 C6 H6 110.127 no . . .
C5 C6 H6 110.130 no . . .

loop_
_geom_bond_atom_site_label_1
_geom_bond_atom_site_label_2
_geom_bond_distance
_geom_bond_publ_flag
_geom_bond_site_symmetry_1
_geom_bond_site_symmetry_2
F1 C1 1.398(7) yes . .
F2 C2 1.393(6) yes . .
F3 C3 1.385(6) yes . .
F4 C4 1.396(7) yes . .
F5 C5 1.394(7) yes . .
O6 C6 1.414(7) yes . .
C1 C2 1.493(7) yes . .
C1 C6 1.519(8) yes . .
C2 C3 1.505(8) yes . .
C3 C4 1.520(8) yes . .
C4 C5 1.509(8) yes . .
C5 C6 1.523(8) yes . .
O6 H6O 0.840 no . .
C1 H1 1.000 no . .
C2 H2 1.000 no . .
C3 H3 1.000 no . .
C4 H4 1.000 no . .
C5 H5 1.000 no . .
C6 H6 1.000 no . .

loop_
_geom_contact_atom_site_label_1
_geom_contact_atom_site_label_2
_geom_contact_distance
_geom_contact_publ_flag
_geom_contact_site_symmetry_1
_geom_contact_site_symmetry_2
F1 F2 2.713(5) no . .
F1 O6 2.736(6) no . .
F2 F3 2.738(4) no . .
F2 F4 2.715(5) no . .
F2 C4 2.968(6) no . .
F2 C5 3.470(6) no . .
F2 C6 2.867(6) no . .
F3 F4 2.711(5) no . .
F4 F5 2.675(5) no . .
F4 C1 3.498(6) no . .
F4 C2 2.966(7) no . .
F4 C6 2.912(7) no . .
F5 O6 2.842(6) no . .
C1 C4 2.910(8) no . .
C2 C5 2.902(8) no . .
C3 C6 2.924(8) no . .
F1 F3 3.586(5) no . 2_647
F1 O6 3.176(6) no . 2_646
F1 C3 3.475(6) no . 1_655
F1 C4 3.457(7) no . 1_655
F1 C5 3.410(7) no . 1_655
F2 F3 3.408(4) no . 1_655
F2 F3 3.480(5) no . 2_647
F2 F3 3.203(5) no . 2_657
F2 F4 3.246(5) no . 2_647
F2 C2 3.290(6) no . 2_657
F2 C3 3.446(6) no . 1_655
F2 C4 3.294(7) no . 1_655
F3 F1 3.586(5) no . 2_657
F3 F2 3.408(4) no . 1_455
F3 F2 3.203(5) no . 2_647
F3 F2 3.480(5) no . 2_657
F3 F3 3.321(5) no . 2_547
F3 F3 3.321(5) no . 2_557
F3 F4 3.135(5) no . 2_547
F3 C2 3.442(6) no . 2_657
F3 C3 3.461(6) no . 2_557
F3 C4 3.393(7) no . 2_547
F4 F2 3.246(5) no . 2_657
F4 F3 3.135(5) no . 2_557
F4 C1 3.094(6) no . 1_565
F4 C2 2.984(7) no . 1_565
F4 C3 3.318(6) no . 1_565
F5 O6 3.387(6) no . 2_556
F5 O6 3.372(7) no . 2_656
O6 F1 3.176(6) no . 2_656
O6 F5 3.387(6) no . 2_546
O6 F5 3.372(7) no . 2_646
O6 O6 3.028(7) no . 2_646
O6 O6 3.028(7) no . 2_656
O6 C6 3.431(8) no . 2_646
C1 F4 3.094(6) no . 1_545
C2 F2 3.290(6) no . 2_647
C2 F3 3.442(6) no . 2_647
C2 F4 2.984(7) no . 1_545
C3 F1 3.475(6) no . 1_455
C3 F2 3.446(6) no . 1_455
C3 F3 3.461(6) no . 2_547
C3 F4 3.318(6) no . 1_545
C4 F1 3.457(7) no . 1_455
C4 F2 3.294(7) no . 1_455
C4 F3 3.393(7) no . 2_557
C5 F1 3.410(7) no . 1_455
C6 O6 3.431(8) no . 2_656
F1 H2 2.5813 no . .
F1 H6 2.6043 no . .
F1 H6O 3.3445 no . .
F2 H1 3.1919 no . .
F2 H3 3.2184 no . .
F2 H6 2.5667 no . .
F3 H2 2.6159 no . .
F3 H4 2.6181 no . .
F4 H3 3.2210 no . .
F4 H5 3.2113 no . .
F4 H6 2.6269 no . .
F5 H4 2.6073 no . .
F5 H6 2.5606 no . .
F5 H6O 2.7637 no . .
O6 H1 2.5589 no . .
O6 H5 2.6061 no . .
C1 H3 2.6990 no . .
C1 H5 2.6649 no . .
C1 H6O 3.0715 no . .
C2 H4 3.3771 no . .
C2 H5 3.2515 no . .
C2 H6 2.7197 no . .
C3 H1 2.6680 no . .
C3 H5 2.7275 no . .
C3 H6 3.2546 no . .
C4 H1 3.2106 no . .
C4 H2 3.3782 no . .
C4 H6 2.7503 no . .
C5 H1 2.6339 no . .
C5 H3 2.7286 no . .
C5 H6O 2.7577 no . .
C6 H2 3.3591 no . .
C6 H3 3.3094 no . .
C6 H4 3.3805 no . .
H1 H2 2.3376 no . .
H1 H3 2.5219 no . .
H1 H5 2.4563 no . .
H1 H6 2.8865 no . .
H1 H6O 3.3721 no . .
H2 H3 2.3186 no . .
H3 H4 2.3321 no . .
H3 H5 2.5978 no . .
H4 H5 2.3448 no . .
H5 H6 2.8940 no . .
H5 H6O 3.0747 no . .
H6 H6O 2.1083 no . .
F1 H3 2.6765 no . 1_655
F1 H4 3.5018 no . 1_645
F1 H4 3.0791 no . 1_655
F1 H5 2.6003 no . 1_655
F1 H6 3.3433 no . 1_545
F1 H6O 2.5508 no . 2_646
F2 H2 2.4502 no . 2_657
F2 H3 3.0820 no . 1_655
F2 H4 2.4519 no . 1_655
F3 H2 2.6729 no . 2_657
F3 H3 2.7327 no . 2_557
F3 H4 2.8513 no . 2_547
F4 H1 2.4618 no . 1_565
F4 H2 2.3975 no . 1_565
F4 H2 3.3972 no . 2_657
F4 H3 2.7185 no . 1_565
F5 H1 2.6392 no . 1_565
F5 H5 2.9841 no . 2_556
F5 H6O 3.2761 no . 2_656
O6 H1 3.2697 no . 2_656
O6 H6 2.9923 no . 2_646
O6 H6O 2.2343 no . 2_646
O6 H6O 3.5607 no . 2_656
C1 H4 3.5550 no . 1_655
C1 H6O 2.8871 no . 2_646
C2 H2 3.3332 no . 2_657
C2 H4 3.5445 no . 1_655
C3 H2 3.4622 no . 2_657
C4 H1 3.4284 no . 1_565
C4 H6 3.5917 no . 1_455
C5 H1 3.3917 no . 1_565
C6 H4 3.5439 no . 1_655
C6 H6O 3.1147 no . 2_646
H1 F4 2.4618 no . 1_545
H1 F5 2.6392 no . 1_545
H1 O6 3.2697 no . 2_646
H1 C4 3.4284 no . 1_545
H1 C5 3.3917 no . 1_545
H1 H6 3.0251 no . 1_545
H1 H6O 2.6230 no . 2_646
H2 F2 2.4502 no . 2_647
H2 F3 2.6729 no . 2_647
H2 F4 2.3975 no . 1_545
H2 F4 3.3972 no . 2_647
H2 C2 3.3332 no . 2_647
H2 C3 3.4622 no . 2_647
H2 H2 3.5323 no . 2_647
H2 H2 3.5323 no . 2_657
H3 F1 2.6765 no . 1_455
H3 F2 3.0820 no . 1_455
H3 F3 2.7327 no . 2_547
H3 F4 2.7185 no . 1_545
H3 H4 3.5297 no . 1_545
H4 F1 3.0791 no . 1_455
H4 F1 3.5018 no . 1_465
H4 F2 2.4519 no . 1_455
H4 F3 2.8513 no . 2_557
H4 C1 3.5550 no . 1_455
H4 C2 3.5445 no . 1_455
H4 C6 3.5439 no . 1_455
H4 H3 3.5297 no . 1_565
H4 H6 2.7671 no . 1_455
H5 F1 2.6003 no . 1_455
H5 F5 2.9841 no . 2_546
H5 H6 3.2607 no . 1_455
H6 F1 3.3433 no . 1_565
H6 O6 2.9923 no . 2_656
H6 C4 3.5917 no . 1_655
H6 H1 3.0251 no . 1_565
H6 H4 2.7671 no . 1_655
H6 H5 3.2607 no . 1_655
H6 H6O 3.1139 no . 2_656
H6O F1 2.5508 no . 2_656
H6O F5 3.2761 no . 2_646
H6O O6 3.5607 no . 2_646
H6O O6 2.2343 no . 2_656
H6O C1 2.8871 no . 2_656
H6O C6 3.1147 no . 2_656
H6O H1 2.6230 no . 2_656
H6O H6 3.1139 no . 2_646
H6O H6O 2.8298 no . 2_646
H6O H6O 2.8298 no . 2_656

loop_
_geom_hbond_atom_site_label_D
_geom_hbond_atom_site_label_H
_geom_hbond_atom_site_label_A
_geom_hbond_site_symmetry_D
_geom_hbond_site_symmetry_H
_geom_hbond_site_symmetry_A
_geom_hbond_distance_DA
_geom_hbond_distance_DH
_geom_hbond_distance_HA
_geom_hbond_angle_DHA
_geom_hbond_publ_flag
O6 H6O O6 . . 2_656 3.028(7) 0.840 2.234 157.5 no

loop_
_geom_torsion_atom_site_label_1
_geom_torsion_atom_site_label_2
_geom_torsion_atom_site_label_3
_geom_torsion_atom_site_label_4
_geom_torsion
_geom_torsion_publ_flag
_geom_torsion_site_symmetry_1
_geom_torsion_site_symmetry_2
_geom_torsion_site_symmetry_3
_geom_torsion_site_symmetry_4
F1 C1 C2 F2 58.6(5) no . . . .
F1 C1 C2 C3 178.7(4) no . . . .
F1 C1 C6 O6 59.2(5) no . . . .
F1 C1 C6 C5 179.2(3) no . . . .
C2 C1 C6 O6 -179.7(4) no . . . .
C2 C1 C6 C5 -59.6(5) no . . . .
C6 C1 C2 F2 -62.3(5) no . . . .
C6 C1 C2 C3 57.8(6) no . . . .
F2 C2 C3 F3 -56.1(5) no . . . .
F2 C2 C3 C4 65.4(5) no . . . .
C1 C2 C3 F3 -174.9(4) no . . . .
C1 C2 C3 C4 -53.5(6) no . . . .
F3 C3 C4 F4 55.7(5) no . . . .
F3 C3 C4 C5 174.0(4) no . . . .
C2 C3 C4 F4 -66.4(6) no . . . .
C2 C3 C4 C5 52.0(6) no . . . .
F4 C4 C5 F5 -55.1(5) no . . . .
F4 C4 C5 C6 63.8(5) no . . . .
C3 C4 C5 F5 -174.0(4) no . . . .
C3 C4 C5 C6 -55.1(6) no . . . .
F5 C5 C6 O6 -64.8(5) no . . . .
F5 C5 C6 C1 177.6(4) no . . . .
C4 C5 C6 O6 175.9(4) no . . . .
C4 C5 C6 C1 58.4(6) no . . . .
